data_4034424
loop_
_publ_author_name
'O'Hara, Chelsea'
'Yang, Chou-Hsun'
'Francis, Andrew J.'
'Newell, Brian S.'
'Wang, Haobin'
'Resendiz, Marino J. E.'

_publ_section_title
;
 Photocycloaddition of <i>S</i>,<i>S</i>-Dioxo-benzothiophene-2-methanol,
 Reactivity in the Solid State and in Solution: Mechanistic Studies and
 Diastereoselective Formation of Cyclobutyl Rings.
;
_journal_issue 15
_journal_name_full 'The Journal of organic chemistry'
_journal_page_first 9714
_journal_page_last 9725
_journal_paper_doi 10.1021/acs.joc.9b01354
_journal_volume 84
_journal_year 2019
_chemical_formula_moiety 'C18 H16 O6 S2 '
_chemical_formula_sum 'C18 H16 O6 S2'
_chemical_formula_weight 392.43
_chemical_name_common Crystal-2
_space_group_crystal_system monoclinic
_space_group_IT_number 14
_space_group_name_Hall '-P 2ybc'
_space_group_name_H-M_alt 'P 1 21/c 1'
_atom_sites_solution_hydrogens geom
_atom_sites_solution_primary direct
_atom_sites_solution_secondary difmap
_cell_angle_alpha 90
_cell_angle_beta 118.6120(10)
_cell_angle_gamma 90
_cell_formula_units_Z 8
_cell_length_a 18.3651(7)
_cell_length_b 11.6589(4)
_cell_length_c 17.9089(7)
_cell_measurement_reflns_used 9052
_cell_measurement_temperature 143.(2)
_cell_measurement_theta_max 33.3230
_cell_measurement_theta_min 2.5911
_cell_volume 3366.3(2)
_computing_cell_refinement 'SAINT V8.38A (Bruker AXS Inc., 2017)'
_computing_data_collection 'Bruker Instrument Service V6.2.6 (Bruker AXS Inc., 2017)'
_computing_data_reduction 'SAINT V8.38A (Bruker AXS Inc., 2017)'
_computing_molecular_graphics 'shelXle (C.B. Huebschle, rev 882)'
_computing_publication_material 'APEX3 v2018.1-0 (Bruker AXS Inc., 2017)'
_computing_structure_refinement 'SHELXL-2017/1 (Sheldrick, 2017)'
_computing_structure_solution 'SHELXT 2014/5 (Sheldrick, 2014)'
_diffrn_ambient_temperature 143.(2)
_diffrn_detector_area_resol_mean 10.4167
_diffrn_measured_fraction_theta_full 1.000
_diffrn_measured_fraction_theta_max 1.000
_diffrn_measurement_device_type 'Bruker D8 QUEST '
_diffrn_measurement_method '\f and \w scans'
_diffrn_radiation_monochromator 'curved graphite'
_diffrn_radiation_type 'Mo K\a'
_diffrn_radiation_wavelength 0.71073
_diffrn_reflns_av_R_equivalents 0.0553
_diffrn_reflns_av_unetI/netI 0.0225
_diffrn_reflns_limit_h_max 26
_diffrn_reflns_limit_h_min -26
_diffrn_reflns_limit_k_max 16
_diffrn_reflns_limit_k_min -16
_diffrn_reflns_limit_l_max 25
_diffrn_reflns_limit_l_min -25
_diffrn_reflns_number 150505
_diffrn_reflns_theta_full 30.51
_diffrn_reflns_theta_max 30.51
_diffrn_reflns_theta_min 2.17
_diffrn_source 'sealed tube'
_diffrn_source_type 'Siemans KFF Mo2K-90'
_exptl_absorpt_coefficient_mu 0.351
_exptl_absorpt_correction_T_max 0.99
_exptl_absorpt_correction_T_min 0.86
_exptl_absorpt_correction_type multi-scan
_exptl_absorpt_process_details
;
Krause, L., Herbst-Irmer, R., Sheldrick, G. M., Stalke, D. (2015).
"Comparison of silver and molybdenum microfocus X-ray sources for
single-crystal structure determination"
J. Appl. Cryst. 48, 3-10.
;
_exptl_crystal_colour 'clear colourless'
_exptl_crystal_density_diffrn 1.549
_exptl_crystal_density_method 'not measured'
_exptl_crystal_description rod
_exptl_crystal_F_000 1632
_exptl_crystal_size_max 0.120
_exptl_crystal_size_mid 0.071
_exptl_crystal_size_min 0.033
_refine_diff_density_max 0.593
_refine_diff_density_min -0.528
_refine_ls_extinction_method none
_refine_ls_goodness_of_fit_ref 1.036
_refine_ls_hydrogen_treatment mixed
_refine_ls_matrix_type full
_refine_ls_number_parameters 477
_refine_ls_number_reflns 10273
_refine_ls_number_restraints 1
_refine_ls_restrained_S_all 1.038
_refine_ls_R_factor_all 0.0486
_refine_ls_R_factor_gt 0.0403
_refine_ls_shift/su_max 0.001
_refine_ls_shift/su_mean 0.000
_refine_ls_structure_factor_coef Fsqd
_refine_ls_weighting_details 'w=1/[\s^2^(Fo^2^)+(0.0629P)^2^+2.2471P] where P=(Fo^2^+2Fc^2^)/3'
_refine_ls_weighting_scheme calc
_refine_ls_wR_factor_gt 0.1079
_refine_ls_wR_factor_ref 0.1145
_reflns_number_gt 8724
_reflns_number_total 10273
_reflns_threshold_expression 'I > 2\s(I)'
_cod_data_source_file jo9b01354_si_003.cif
_cod_data_source_block mr02r
_cod_depositor_comments
;
The following automatic conversions were performed:

data item '_exptl_absorpt_correction_type' value 'Multi-Scan' was
changed to 'multi-scan' in accordance with the
/home/data/users/saulius/crontab/automatic-downloads/current/ACS/lib/dictionaries/cif_core.dic
dictionary named 'cif_core.dic' version 2.4.2 last updated on
2011-04-26.

Automatic conversion script
Id: cif_fix_values 6909 2019-04-08 15:41:33Z antanas 
;
_cod_database_code 4034424

loop_
_space_group_symop_operation_xyz
'x, y, z'
'-x, y+1/2, -z+1/2'
'-x, -y, -z'
'x, -y-1/2, z-1/2'

loop_
_atom_site_type_symbol
_atom_site_label
_atom_site_fract_x
_atom_site_fract_y
_atom_site_fract_z
_atom_site_U_iso_or_equiv
_atom_site_adp_type
_atom_site_calc_flag
_atom_site_refinement_flags_adp
_atom_site_refinement_flags_posn
_atom_site_occupancy
S S3 0.45382(2) 0.35414(3) 0.25213(2) 0.01660(7) Uani d . . 1
S S4 0.60750(2) 0.23856(3) 0.52502(2) 0.01934(8) Uani d . . 1
O O7 0.46363(7) 0.46905(9) 0.28521(7) 0.0226(2) Uani d . . 1
O O8 0.41618(8) 0.34432(10) 0.16035(7) 0.0258(2) Uani d . . 1
O O9 0.53423(9) 0.20421(11) 0.52884(8) 0.0306(3) Uani d . . 1
O O10 0.68543(9) 0.21096(11) 0.59874(7) 0.0370(3) Uani d . . 1
O O11 0.60565(10) 0.34539(11) 0.22161(9) 0.0366(3) Uani d . D 1
H H11 0.6064(16) 0.3421(9) 0.1722(13) 0.055 Uiso calc U DR 1
O O12 0.64471(8) -0.00025(10) 0.47988(7) 0.0266(2) Uani d . . 1
H H12A 0.6194(16) -0.0422(17) 0.4403(14) 0.04 Uiso calc U R 1
C C19 0.39829(9) 0.27002(12) 0.28797(9) 0.0173(2) Uani d . . 1
C C20 0.31632(9) 0.29233(14) 0.26865(10) 0.0233(3) Uani d . . 1
H H20 0.286586 0.355849 0.234355 0.028 Uiso calc U R 1
C C21 0.28055(10) 0.21795(16) 0.30161(11) 0.0275(3) Uani d . . 1
H H21 0.225188 0.230645 0.290604 0.033 Uiso calc U R 1
C C22 0.32488(10) 0.12421(16) 0.35099(11) 0.0286(3) Uani d . . 1
H H22 0.298974 0.073687 0.372747 0.034 Uiso calc U R 1
C C23 0.40596(9) 0.10347(13) 0.36888(10) 0.0230(3) Uani d . . 1
H H23 0.435399 0.039237 0.40238 0.028 Uiso calc U R 1
C C24 0.44366(8) 0.17813(12) 0.33704(8) 0.0163(2) Uani d . . 1
C C25 0.52875(8) 0.16487(11) 0.34540(8) 0.0146(2) Uani d . . 1
H H25 0.533584 0.090118 0.320742 0.018 Uiso calc U R 1
C C26 0.54794(8) 0.26697(11) 0.30144(8) 0.0151(2) Uani d . . 1
C C27 0.61075(8) 0.19215(11) 0.42960(8) 0.0153(2) Uani d . . 1
C C28 0.62385(8) 0.30279(11) 0.38862(8) 0.0162(2) Uani d . . 1
H H28 0.677074 0.299935 0.386146 0.019 Uiso calc U R 1
C C29 0.61945(8) 0.40686(12) 0.43558(9) 0.0174(2) Uani d . . 1
C C30 0.62750(10) 0.52007(13) 0.41566(10) 0.0236(3) Uani d . . 1
H H30 0.637967 0.53697 0.369771 0.028 Uiso calc U R 1
C C31 0.61997(10) 0.60778(13) 0.46399(10) 0.0260(3) Uani d . . 1
H H31 0.624369 0.685241 0.450176 0.031 Uiso calc U R 1
C C32 0.60610(10) 0.58414(14) 0.53227(10) 0.0261(3) Uani d . . 1
H H32 0.600331 0.645589 0.563884 0.031 Uiso calc U R 1
C C33 0.60060(10) 0.47215(13) 0.55469(10) 0.0234(3) Uani d . . 1
H H33 0.592738 0.455083 0.602212 0.028 Uiso calc U R 1
C C34 0.60710(8) 0.38549(12) 0.50463(9) 0.0175(2) Uani d . . 1
C C35 0.57565(10) 0.24022(13) 0.23580(9) 0.0224(3) Uani d . . 1
H H35A 0.619978 0.18145 0.25762 0.027 Uiso calc U R 1
H H35B 0.528527 0.211699 0.182468 0.027 Uiso calc U R 1
C C36 0.67362(9) 0.09524(12) 0.45307(10) 0.0212(3) Uani d . . 1
H H36A 0.680429 0.074187 0.403214 0.025 Uiso calc U R 1
H H36B 0.72814 0.12026 0.499382 0.025 Uiso calc U R 1
S S1 1.04847(2) 0.34699(3) 0.29707(2) 0.01651(7) Uani d . . 1
S S2 0.87510(2) 0.23181(3) 0.40389(2) 0.01940(8) Uani d . . 1
O O1 1.08685(7) 0.33478(10) 0.24312(7) 0.0249(2) Uani d . . 1
O O2 1.04530(7) 0.46196(9) 0.32486(7) 0.0231(2) Uani d . . 1
O O3 0.94287(8) 0.18344(11) 0.47959(7) 0.0266(2) Uani d . . 1
O O4 0.79292(8) 0.20938(11) 0.39164(9) 0.0311(3) Uani d . . 1
O O5 0.90090(9) 0.35553(11) 0.11499(8) 0.0299(3) Uani d . . 1
H H5A 0.9085(15) 0.3536(7) 0.0684(17) 0.045 Uiso calc U R 1
O O6 0.82510(8) 0.00595(10) 0.30065(8) 0.0268(2) Uani d . . 1
H H6 0.8550(16) -0.0358(16) 0.2884(13) 0.04 Uiso calc U R 1
C C1 1.09692(9) 0.25501(12) 0.38437(9) 0.0181(2) Uani d . . 1
C C2 1.17933(9) 0.26608(15) 0.44687(10) 0.0256(3) Uani d . . 1
H H2 1.213991 0.324408 0.443929 0.031 Uiso calc U R 1
C C3 1.20879(10) 0.18805(16) 0.51386(11) 0.0304(3) Uani d . . 1
H H3 1.264604 0.192857 0.557984 0.036 Uiso calc U R 1
C C4 1.15695(10) 0.10314(16) 0.51651(11) 0.0287(3) Uani d . . 1
H H4 1.177863 0.051046 0.562968 0.034 Uiso calc U R 1
C C5 1.07546(10) 0.09280(13) 0.45292(10) 0.0228(3) Uani d . . 1
H H5 1.041054 0.033641 0.455301 0.027 Uiso calc U R 1
C C6 1.04443(8) 0.17061(12) 0.38511(9) 0.0171(2) Uani d . . 1
C C7 0.96074(8) 0.16544(11) 0.30700(8) 0.0160(2) Uani d . . 1
H H7 0.954528 0.092601 0.275008 0.019 Uiso calc U R 1
C C8 0.94948(8) 0.27132(11) 0.24955(8) 0.0153(2) Uani d . . 1
C C9 0.87754(8) 0.19726(12) 0.30603(9) 0.0165(2) Uani d . . 1
C C10 0.87477(8) 0.31417(12) 0.26238(8) 0.0163(2) Uani d . . 1
H H10 0.822792 0.322336 0.206852 0.02 Uiso calc U R 1
C C11 0.88482(8) 0.41116(12) 0.32192(9) 0.0179(2) Uani d . . 1
C C12 0.88679(10) 0.52743(13) 0.30511(10) 0.0234(3) Uani d . . 1
H H12 0.883081 0.551745 0.252766 0.028 Uiso calc U R 1
C C13 0.89426(11) 0.60744(14) 0.36594(11) 0.0279(3) Uani d . . 1
H H13 0.896223 0.686807 0.355019 0.033 Uiso calc U R 1
C C14 0.89889(12) 0.57341(16) 0.44225(12) 0.0317(4) Uani d . . 1
H H14 0.905054 0.629615 0.483288 0.038 Uiso calc U R 1
C C15 0.89463(11) 0.45821(15) 0.45950(11) 0.0284(3) Uani d . . 1
H H15 0.896213 0.434176 0.510941 0.034 Uiso calc U R 1
C C16 0.88793(9) 0.37945(13) 0.39803(9) 0.0206(3) Uani d . . 1
C C17 0.92225(10) 0.24772(13) 0.15648(9) 0.0209(3) Uani d . . 1
H H17A 0.967884 0.211971 0.150139 0.025 Uiso calc U R 1
H H17B 0.87387 0.195439 0.132078 0.025 Uiso calc U R 1
C C18 0.80895(9) 0.11072(13) 0.25523(10) 0.0227(3) Uani d . . 1
H H18A 0.754806 0.141823 0.245068 0.027 Uiso calc U R 1
H H18B 0.806169 0.097069 0.199361 0.027 Uiso calc U R 1

loop_
_atom_site_aniso_label
_atom_site_aniso_U_11
_atom_site_aniso_U_22
_atom_site_aniso_U_33
_atom_site_aniso_U_12
_atom_site_aniso_U_13
_atom_site_aniso_U_23
S3 0.02097(15) 0.01406(14) 0.01244(14) 0.00264(11) 0.00612(12) 0.00173(10)
S4 0.02759(18) 0.01758(15) 0.01117(14) 0.00053(12) 0.00794(13) -0.00014(11)
O7 0.0282(5) 0.0127(4) 0.0240(5) 0.0024(4) 0.0102(4) -0.0004(4)
O8 0.0325(6) 0.0262(5) 0.0123(4) 0.0047(4) 0.0056(4) 0.0039(4)
O9 0.0472(7) 0.0289(6) 0.0290(6) -0.0113(5) 0.0291(6) -0.0075(5)
O10 0.0480(8) 0.0290(6) 0.0136(5) 0.0093(5) -0.0015(5) -0.0002(4)
O11 0.0650(9) 0.0293(6) 0.0346(7) -0.0079(6) 0.0392(7) -0.0011(5)
O12 0.0367(6) 0.0173(5) 0.0216(5) 0.0044(4) 0.0106(5) 0.0022(4)
C19 0.0183(6) 0.0177(6) 0.0140(6) 0.0014(5) 0.0063(5) 0.0000(4)
C20 0.0188(6) 0.0254(7) 0.0214(7) 0.0048(5) 0.0062(5) -0.0004(5)
C21 0.0173(6) 0.0360(8) 0.0271(7) -0.0005(6) 0.0090(6) -0.0040(6)
C22 0.0236(7) 0.0338(8) 0.0277(8) -0.0068(6) 0.0118(6) 0.0010(6)
C23 0.0219(7) 0.0235(7) 0.0213(7) -0.0024(5) 0.0084(5) 0.0031(5)
C24 0.0167(6) 0.0163(6) 0.0135(5) 0.0004(4) 0.0052(5) -0.0007(4)
C25 0.0174(6) 0.0134(5) 0.0120(5) 0.0015(4) 0.0062(4) 0.0001(4)
C26 0.0190(6) 0.0145(5) 0.0125(5) 0.0017(4) 0.0080(5) 0.0002(4)
C27 0.0164(5) 0.0157(6) 0.0125(5) 0.0019(4) 0.0058(4) -0.0003(4)
C28 0.0178(6) 0.0165(6) 0.0158(6) 0.0000(4) 0.0092(5) -0.0006(4)
C29 0.0174(6) 0.0169(6) 0.0154(6) -0.0014(4) 0.0058(5) -0.0020(4)
C30 0.0256(7) 0.0193(6) 0.0220(7) -0.0056(5) 0.0084(6) -0.0007(5)
C31 0.0237(7) 0.0163(6) 0.0271(7) -0.0032(5) 0.0034(6) -0.0031(5)
C32 0.0251(7) 0.0204(7) 0.0269(7) -0.0008(5) 0.0077(6) -0.0088(6)
C33 0.0255(7) 0.0235(7) 0.0199(6) -0.0003(5) 0.0097(6) -0.0066(5)
C34 0.0180(6) 0.0165(6) 0.0159(6) -0.0001(5) 0.0064(5) -0.0019(5)
C35 0.0326(8) 0.0225(7) 0.0175(6) 0.0005(6) 0.0164(6) -0.0017(5)
C36 0.0195(6) 0.0191(6) 0.0218(6) 0.0056(5) 0.0072(5) 0.0007(5)
S1 0.01746(15) 0.01644(15) 0.01733(15) -0.00116(11) 0.00971(12) 0.00054(11)
S2 0.02089(16) 0.02296(17) 0.01940(16) 0.00369(12) 0.01370(13) 0.00432(12)
O1 0.0255(5) 0.0302(6) 0.0262(5) -0.0028(4) 0.0182(5) -0.0004(4)
O2 0.0254(5) 0.0169(5) 0.0274(5) -0.0020(4) 0.0129(4) -0.0021(4)
O3 0.0315(6) 0.0324(6) 0.0189(5) 0.0101(5) 0.0145(5) 0.0075(4)
O4 0.0280(6) 0.0370(7) 0.0403(7) 0.0006(5) 0.0259(5) 0.0038(5)
O5 0.0442(7) 0.0302(6) 0.0193(5) 0.0057(5) 0.0183(5) 0.0069(4)
O6 0.0306(6) 0.0208(5) 0.0342(6) -0.0048(4) 0.0198(5) -0.0007(4)
C1 0.0179(6) 0.0188(6) 0.0173(6) 0.0026(5) 0.0082(5) 0.0017(5)
C2 0.0175(6) 0.0303(8) 0.0254(7) 0.0002(5) 0.0074(6) 0.0008(6)
C3 0.0187(7) 0.0398(9) 0.0253(7) 0.0071(6) 0.0047(6) 0.0034(7)
C4 0.0266(7) 0.0353(8) 0.0242(7) 0.0133(6) 0.0122(6) 0.0112(6)
C5 0.0250(7) 0.0224(7) 0.0246(7) 0.0067(5) 0.0147(6) 0.0066(5)
C6 0.0170(6) 0.0183(6) 0.0175(6) 0.0031(5) 0.0095(5) 0.0011(5)
C7 0.0179(6) 0.0157(6) 0.0159(6) -0.0002(4) 0.0093(5) -0.0004(4)
C8 0.0163(6) 0.0172(6) 0.0133(5) -0.0005(4) 0.0078(5) 0.0004(4)
C9 0.0162(6) 0.0181(6) 0.0161(6) -0.0009(4) 0.0084(5) 0.0009(5)
C10 0.0164(6) 0.0181(6) 0.0146(5) 0.0010(4) 0.0075(5) 0.0020(4)
C11 0.0172(6) 0.0199(6) 0.0176(6) 0.0022(5) 0.0091(5) 0.0005(5)
C12 0.0250(7) 0.0210(7) 0.0264(7) 0.0054(5) 0.0141(6) 0.0038(5)
C13 0.0301(8) 0.0203(7) 0.0344(8) 0.0048(6) 0.0163(7) -0.0010(6)
C14 0.0364(9) 0.0292(8) 0.0301(8) 0.0066(7) 0.0163(7) -0.0069(6)
C15 0.0363(9) 0.0299(8) 0.0231(7) 0.0072(6) 0.0174(7) -0.0007(6)
C16 0.0230(6) 0.0208(6) 0.0205(6) 0.0040(5) 0.0124(5) 0.0016(5)
C17 0.0256(7) 0.0248(7) 0.0138(6) -0.0013(5) 0.0106(5) -0.0016(5)
C18 0.0194(6) 0.0235(7) 0.0230(7) -0.0048(5) 0.0083(5) 0.0004(5)

loop_
_atom_type_symbol
_atom_type_description
_atom_type_scat_dispersion_real
_atom_type_scat_dispersion_imag
_atom_type_scat_source
C C 0.0033 0.0016 'International Tables Vol C Tables 4.2.6.8 and 6.1.1.4'
H H 0.0000 0.0000 'International Tables Vol C Tables 4.2.6.8 and 6.1.1.4'
O O 0.0106 0.0060 'International Tables Vol C Tables 4.2.6.8 and 6.1.1.4'
S S 0.1246 0.1234 'International Tables Vol C Tables 4.2.6.8 and 6.1.1.4'

loop_
_geom_angle_atom_site_label_1
_geom_angle_atom_site_label_2
_geom_angle_atom_site_label_3
_geom_angle
O7 S3 O8 115.93(7)
O7 S3 C19 110.58(7)
O8 S3 C19 109.11(7)
O7 S3 C26 114.54(6)
O8 S3 C26 109.33(7)
C19 S3 C26 95.39(6)
O9 S4 O10 115.81(9)
O9 S4 C34 111.85(7)
O10 S4 C34 108.18(7)
O9 S4 C27 114.48(7)
O10 S4 C27 109.16(7)
C34 S4 C27 95.38(6)
C35 O11 H11 109.5
C36 O12 H12A 109.5
C24 C19 C20 123.44(14)
C24 C19 S3 112.89(10)
C20 C19 S3 123.67(11)
C21 C20 C19 117.00(14)
C21 C20 H20 121.5
C19 C20 H20 121.5
C20 C21 C22 120.69(15)
C20 C21 H21 119.7
C22 C21 H21 119.7
C23 C22 C21 121.25(15)
C23 C22 H22 119.4
C21 C22 H22 119.4
C22 C23 C24 119.07(14)
C22 C23 H23 120.5
C24 C23 H23 120.5
C19 C24 C23 118.54(13)
C19 C24 C25 115.07(12)
C23 C24 C25 126.24(12)
C24 C25 C26 110.29(11)
C24 C25 C27 123.17(11)
C26 C25 C27 89.17(10)
C24 C25 H25 110.7
C26 C25 H25 110.7
C27 C25 H25 110.7
C35 C26 C25 118.33(11)
C35 C26 C28 110.89(11)
C25 C26 C28 90.50(9)
C35 C26 S3 109.26(9)
C25 C26 S3 106.18(9)
C28 C26 S3 121.06(9)
C36 C27 C28 118.43(12)
C36 C27 C25 111.47(11)
C28 C27 C25 90.50(10)
C36 C27 S4 108.82(9)
C28 C27 S4 106.14(9)
C25 C27 S4 120.92(9)
C29 C28 C27 110.08(11)
C29 C28 C26 120.76(11)
C27 C28 C26 89.11(10)
C29 C28 H28 111.6
C27 C28 H28 111.6
C26 C28 H28 111.6
C34 C29 C30 118.86(13)
C34 C29 C28 115.57(12)
C30 C29 C28 125.57(13)
C31 C30 C29 118.92(15)
C31 C30 H30 120.5
C29 C30 H30 120.5
C30 C31 C32 121.12(14)
C30 C31 H31 119.4
C32 C31 H31 119.4
C33 C32 C31 120.77(14)
C33 C32 H32 119.6
C31 C32 H32 119.6
C32 C33 C34 117.19(15)
C32 C33 H33 121.4
C34 C33 H33 121.4
C29 C34 C33 123.10(14)
C29 C34 S4 112.14(10)
C33 C34 S4 124.64(12)
O11 C35 C26 105.31(12)
O11 C35 H35A 110.7
C26 C35 H35A 110.7
O11 C35 H35B 110.7
C26 C35 H35B 110.7
H35A C35 H35B 108.8
O12 C36 C27 108.64(12)
O12 C36 H36A 110.0
C27 C36 H36A 110.0
O12 C36 H36B 110.0
C27 C36 H36B 110.0
H36A C36 H36B 108.3
O2 S1 O1 115.75(7)
O2 S1 C1 110.45(7)
O1 S1 C1 109.52(7)
O2 S1 C8 114.52(6)
O1 S1 C8 109.61(6)
C1 S1 C8 95.01(6)
O4 S2 O3 116.14(8)
O4 S2 C16 109.33(7)
O3 S2 C16 111.13(8)
O4 S2 C9 108.68(7)
O3 S2 C9 114.19(7)
C16 S2 C9 95.39(7)
C17 O5 H5A 109.5
C18 O6 H6 109.5
C6 C1 C2 123.59(14)
C6 C1 S1 112.75(10)
C2 C1 S1 123.66(12)
C1 C2 C3 117.17(15)
C1 C2 H2 121.4
C3 C2 H2 121.4
C4 C3 C2 120.33(15)
C4 C3 H3 119.8
C2 C3 H3 119.8
C5 C4 C3 121.46(15)
C5 C4 H4 119.3
C3 C4 H4 119.3
C4 C5 C6 119.18(15)
C4 C5 H5 120.4
C6 C5 H5 120.4
C1 C6 C5 118.27(13)
C1 C6 C7 115.24(12)
C5 C6 C7 126.22(13)
C6 C7 C8 109.64(11)
C6 C7 C9 123.95(11)
C8 C7 C9 89.12(10)
C6 C7 H7 110.6
C8 C7 H7 110.6
C9 C7 H7 110.6
C17 C8 C7 116.86(11)
C17 C8 C10 111.42(11)
C7 C8 C10 90.25(10)
C17 C8 S1 109.31(9)
C7 C8 S1 106.74(9)
C10 C8 S1 121.41(9)
C18 C9 C10 117.31(11)
C18 C9 C7 111.87(12)
C10 C9 C7 90.58(10)
C18 C9 S2 109.03(10)
C10 C9 S2 106.22(9)
C7 C9 S2 121.08(9)
C11 C10 C9 109.77(11)
C11 C10 C8 121.44(11)
C9 C10 C8 88.53(10)
C11 C10 H10 111.6
C9 C10 H10 111.6
C8 C10 H10 111.6
C16 C11 C12 118.60(13)
C16 C11 C10 115.46(12)
C12 C11 C10 125.86(13)
C13 C12 C11 119.13(15)
C13 C12 H12 120.4
C11 C12 H12 120.4
C14 C13 C12 121.14(15)
C14 C13 H13 119.4
C12 C13 H13 119.4
C13 C14 C15 120.84(15)
C13 C14 H14 119.6
C15 C14 H14 119.6
C14 C15 C16 117.06(15)
C14 C15 H15 121.5
C16 C15 H15 121.5
C11 C16 C15 123.20(14)
C11 C16 S2 112.23(11)
C15 C16 S2 124.43(12)
O5 C17 C8 106.14(12)
O5 C17 H17A 110.5
C8 C17 H17A 110.5
O5 C17 H17B 110.5
C8 C17 H17B 110.5
H17A C17 H17B 108.7
O6 C18 C9 109.94(12)
O6 C18 H18A 109.7
C9 C18 H18A 109.7
O6 C18 H18B 109.7
C9 C18 H18B 109.7
H18A C18 H18B 108.2

loop_
_geom_bond_atom_site_label_1
_geom_bond_atom_site_label_2
_geom_bond_distance
S3 O7 1.4409(11)
S3 O8 1.4506(11)
S3 C19 1.7439(15)
S3 C26 1.8273(14)
S4 O9 1.4365(13)
S4 O10 1.4440(13)
S4 C34 1.7509(14)
S4 C27 1.8205(13)
O11 C35 1.4162(19)
O11 H11 0.893(17)
O12 C36 1.4128(19)
O12 H12A 0.80(3)
C19 C24 1.3831(18)
C19 C20 1.398(2)
C20 C21 1.380(2)
C20 H20 0.95
C21 C22 1.396(2)
C21 H21 0.95
C22 C23 1.386(2)
C22 H22 0.95
C23 C24 1.393(2)
C23 H23 0.95
C24 C25 1.5047(19)
C25 C26 1.5579(18)
C25 C27 1.5711(18)
C25 H25 1.0
C26 C35 1.5202(19)
C26 C28 1.5719(19)
C27 C36 1.5237(19)
C27 C28 1.5587(19)
C28 C29 1.5003(19)
C28 H28 1.0
C29 C34 1.3826(19)
C29 C30 1.393(2)
C30 C31 1.389(2)
C30 H30 0.95
C31 C32 1.391(3)
C31 H31 0.95
C32 C33 1.384(2)
C32 H32 0.95
C33 C34 1.3933(19)
C33 H33 0.95
C35 H35A 0.99
C35 H35B 0.99
C36 H36A 0.99
C36 H36B 0.99
S1 O2 1.4407(11)
S1 O1 1.4502(11)
S1 C1 1.7475(14)
S1 C8 1.8237(14)
S2 O4 1.4413(12)
S2 O3 1.4453(12)
S2 C16 1.7474(16)
S2 C9 1.8197(14)
O5 C17 1.4166(19)
O5 H5A 0.91(3)
O6 C18 1.4180(19)
O6 H6 0.84(3)
C1 C6 1.382(2)
C1 C2 1.392(2)
C2 C3 1.392(2)
C2 H2 0.95
C3 C4 1.390(3)
C3 H3 0.95
C4 C5 1.385(2)
C4 H4 0.95
C5 C6 1.4000(19)
C5 H5 0.95
C6 C7 1.5044(19)
C7 C8 1.5561(18)
C7 C9 1.5642(19)
C7 H7 1.0
C8 C17 1.5184(19)
C8 C10 1.5770(19)
C9 C18 1.528(2)
C9 C10 1.5599(19)
C10 C11 1.5037(19)
C10 H10 1.0
C11 C16 1.387(2)
C11 C12 1.393(2)
C12 C13 1.390(2)
C12 H12 0.95
C13 C14 1.386(3)
C13 H13 0.95
C14 C15 1.389(3)
C14 H14 0.95
C15 C16 1.393(2)
C15 H15 0.95
C17 H17A 0.99
C17 H17B 0.99
C18 H18A 0.99
C18 H18B 0.99

loop_
_geom_hbond_atom_site_label_D
_geom_hbond_atom_site_label_H
_geom_hbond_atom_site_label_A
_geom_hbond_site_symmetry_A
_geom_hbond_distance_DH
_geom_hbond_distance_HA
_geom_hbond_distance_DA
_geom_hbond_angle_DHA
O11 H11 O9 4_565 0.89 2.32 3.1043(19) 146.6
O12 H12A O8 2_645 0.80 2.07 2.8551(16) 165.1
C20 H20 O6 2_655 0.95 2.54 3.3765(19) 147.6
C25 H25 O7 2_645 1.00 2.39 3.3192(17) 155.1
C28 H28 O4 . 1.00 2.33 3.2663(18) 154.6
O5 H5A S2 4_565 0.91 2.88 3.7199(13) 153.5
O5 H5A O3 4_565 0.91 2.02 2.9103(16) 166.2
O6 H6 O1 2_745 0.84 2.08 2.9027(17) 168.5
C7 H7 O2 2_745 1.00 2.35 3.3115(17) 160.9
C10 H10 O10 4_565 1.00 2.36 3.3175(18) 159.3

loop_
_geom_torsion_atom_site_label_1
_geom_torsion_atom_site_label_2
_geom_torsion_atom_site_label_3
_geom_torsion_atom_site_label_4
_geom_torsion
O7 S3 C19 C24 -117.90(11)
O8 S3 C19 C24 113.47(11)
C26 S3 C19 C24 0.86(11)
O7 S3 C19 C20 62.63(14)
O8 S3 C19 C20 -66.01(14)
C26 S3 C19 C20 -178.62(13)
C24 C19 C20 C21 0.5(2)
S3 C19 C20 C21 179.95(12)
C19 C20 C21 C22 -0.8(2)
C20 C21 C22 C23 0.5(3)
C21 C22 C23 C24 0.2(2)
C20 C19 C24 C23 0.2(2)
S3 C19 C24 C23 -179.33(11)
C20 C19 C24 C25 176.03(13)
S3 C19 C24 C25 -3.45(15)
C22 C23 C24 C19 -0.5(2)
C22 C23 C24 C25 -175.90(14)
C19 C24 C25 C26 4.77(16)
C23 C24 C25 C26 -179.72(13)
C19 C24 C25 C27 107.67(14)
C23 C24 C25 C27 -76.82(18)
C24 C25 C26 C35 -126.91(13)
C27 C25 C26 C35 107.78(13)
C24 C25 C26 C28 118.90(11)
C27 C25 C26 C28 -6.42(10)
C24 C25 C26 S3 -3.77(12)
C27 C25 C26 S3 -129.09(8)
O7 S3 C26 C35 -114.01(10)
O8 S3 C26 C35 18.01(12)
C19 S3 C26 C35 130.44(10)
O7 S3 C26 C25 117.32(9)
O8 S3 C26 C25 -110.66(9)
C19 S3 C26 C25 1.77(9)
O7 S3 C26 C28 16.64(13)
O8 S3 C26 C28 148.66(10)
C19 S3 C26 C28 -98.91(11)
C24 C25 C27 C36 131.59(13)
C26 C25 C27 C36 -114.53(12)
C24 C25 C27 C28 -107.41(13)
C26 C25 C27 C28 6.47(10)
C24 C25 C27 S4 1.81(17)
C26 C25 C27 S4 115.69(10)
O9 S4 C27 C36 -106.86(11)
O10 S4 C27 C36 24.79(12)
C34 S4 C27 C36 136.17(10)
O9 S4 C27 C28 124.66(10)
O10 S4 C27 C28 -103.69(10)
C34 S4 C27 C28 7.69(10)
O9 S4 C27 C25 24.06(13)
O10 S4 C27 C25 155.71(11)
C34 S4 C27 C25 -92.91(11)
C36 C27 C28 C29 -128.90(13)
C25 C27 C28 C29 116.20(11)
S4 C27 C28 C29 -6.32(13)
C36 C27 C28 C26 108.49(12)
C25 C27 C28 C26 -6.41(10)
S4 C27 C28 C26 -128.93(9)
C35 C26 C28 C29 132.73(13)
C25 C26 C28 C29 -106.51(13)
S3 C26 C28 C29 2.79(17)
C35 C26 C28 C27 -114.29(12)
C25 C26 C28 C27 6.47(10)
S3 C26 C28 C27 115.77(10)
C27 C28 C29 C34 1.42(16)
C26 C28 C29 C34 102.86(15)
C27 C28 C29 C30 -179.23(13)
C26 C28 C29 C30 -77.79(18)
C34 C29 C30 C31 -2.2(2)
C28 C29 C30 C31 178.45(14)
C29 C30 C31 C32 1.1(2)
C30 C31 C32 C33 0.9(2)
C31 C32 C33 C34 -1.8(2)
C30 C29 C34 C33 1.3(2)
C28 C29 C34 C33 -179.29(13)
C30 C29 C34 S4 -174.82(11)
C28 C29 C34 S4 4.58(16)
C32 C33 C34 C29 0.7(2)
C32 C33 C34 S4 176.36(12)
O9 S4 C34 C29 -126.48(11)
O10 S4 C34 C29 104.81(12)
C27 S4 C34 C29 -7.40(11)
O9 S4 C34 C33 57.46(15)
O10 S4 C34 C33 -71.25(15)
C27 S4 C34 C33 176.55(13)
C25 C26 C35 O11 -167.41(12)
C28 C26 C35 O11 -64.91(15)
S3 C26 C35 O11 71.01(14)
C28 C27 C36 O12 -173.45(11)
C25 C27 C36 O12 -70.53(14)
S4 C27 C36 O12 65.32(13)
O2 S1 C1 C6 116.10(11)
O1 S1 C1 C6 -115.27(11)
C8 S1 C1 C6 -2.41(12)
O2 S1 C1 C2 -63.38(15)
O1 S1 C1 C2 65.24(15)
C8 S1 C1 C2 178.10(13)
C6 C1 C2 C3 -1.0(2)
S1 C1 C2 C3 178.40(13)
C1 C2 C3 C4 0.3(3)
C2 C3 C4 C5 0.6(3)
C3 C4 C5 C6 -0.9(2)
C2 C1 C6 C5 0.8(2)
S1 C1 C6 C5 -178.68(11)
C2 C1 C6 C7 -173.53(14)
S1 C1 C6 C7 6.98(16)
C4 C5 C6 C1 0.1(2)
C4 C5 C6 C7 173.81(14)
C1 C6 C7 C8 -8.76(16)
C5 C6 C7 C8 177.42(13)
C1 C6 C7 C9 -111.50(15)
C5 C6 C7 C9 74.67(19)
C6 C7 C8 C17 129.00(13)
C9 C7 C8 C17 -105.02(12)
C6 C7 C8 C10 -116.70(11)
C9 C7 C8 C10 9.28(10)
C6 C7 C8 S1 6.37(13)
C9 C7 C8 S1 132.35(9)
O2 S1 C8 C17 115.08(10)
O1 S1 C8 C17 -16.94(12)
C1 S1 C8 C17 -129.73(10)
O2 S1 C8 C7 -117.67(9)
O1 S1 C8 C7 110.30(9)
C1 S1 C8 C7 -2.49(10)
O2 S1 C8 C10 -16.78(13)
O1 S1 C8 C10 -148.80(10)
C1 S1 C8 C10 98.41(11)
C6 C7 C9 C18 -136.22(13)
C8 C7 C9 C18 110.51(12)
C6 C7 C9 C10 103.88(13)
C8 C7 C9 C10 -9.39(10)
C6 C7 C9 S2 -5.53(18)
C8 C7 C9 S2 -118.79(10)
O4 S2 C9 C18 -23.79(12)
O3 S2 C9 C18 107.64(11)
C16 S2 C9 C18 -136.31(10)
O4 S2 C9 C10 103.49(10)
O3 S2 C9 C10 -125.08(10)
C16 S2 C9 C10 -9.02(10)
O4 S2 C9 C7 -155.69(11)
O3 S2 C9 C7 -24.26(13)
C16 S2 C9 C7 91.80(11)
C18 C9 C10 C11 131.11(13)
C7 C9 C10 C11 -113.78(11)
S2 C9 C10 C11 8.94(13)
C18 C9 C10 C8 -105.85(13)
C7 C9 C10 C8 9.26(10)
S2 C9 C10 C8 131.98(9)
C17 C8 C10 C11 -137.78(13)
C7 C8 C10 C11 103.08(13)
S1 C8 C10 C11 -6.81(17)
C17 C8 C10 C9 109.83(12)
C7 C8 C10 C9 -9.31(10)
S1 C8 C10 C9 -119.20(10)
C9 C10 C11 C16 -4.64(17)
C8 C10 C11 C16 -105.46(15)
C9 C10 C11 C12 178.88(13)
C8 C10 C11 C12 78.06(18)
C16 C11 C12 C13 1.9(2)
C10 C11 C12 C13 178.27(14)
C11 C12 C13 C14 -0.7(2)
C12 C13 C14 C15 -1.2(3)
C13 C14 C15 C16 1.8(3)
C12 C11 C16 C15 -1.3(2)
C10 C11 C16 C15 -178.09(14)
C12 C11 C16 S2 174.41(11)
C10 C11 C16 S2 -2.34(16)
C14 C15 C16 C11 -0.5(2)
C14 C15 C16 S2 -175.72(13)
O4 S2 C16 C11 -105.01(12)
O3 S2 C16 C11 125.49(11)
C9 S2 C16 C11 6.95(12)
O4 S2 C16 C15 70.68(16)
O3 S2 C16 C15 -58.82(16)
C9 S2 C16 C15 -177.36(14)
C7 C8 C17 O5 168.88(12)
C10 C8 C17 O5 67.11(14)
S1 C8 C17 O5 -69.82(13)
C10 C9 C18 O6 174.48(12)
C7 C9 C18 O6 71.80(15)
S2 C9 C18 O6 -64.81(14)
